data_4334578
loop_
_publ_author_name
'Masayuki Kobayashi'
'Didier Savard'
'Andrew R. Geisheimer'
'Ken Sakai'
'Daniel B. Leznoff'

_publ_contact_author_address
; 
Leznoff, Daniel B.
Department of Chemistry
Simon Fraser University
Burnaby, British Columbia
Canada         V5A 1S6
;
_publ_contact_author_email dleznoff@sfu.ca
_publ_contact_author_fax +1-778-782-3765
_publ_contact_author_name 'Daniel B. Leznoff'
_publ_contact_author_phone +1-778-782-4887
_publ_section_title
;
 Heterobimetallic Coordination Polymers Based on the [Pt(SCN)4]2- and
 [Pt(SeCN)4]2- Building Blocks
;
_journal_name_full 'Inorganic Chemistry'
_journal_page_first 4842
_journal_page_last 4852
_journal_paper_doi 10.1021/ic302360b
_journal_volume 52
_journal_year 2013
_chemical_formula_moiety 'C8 H16 Cu1 N8 Pt1 Se4'
_chemical_formula_sum 'C8 H16 Cu N8 Pt Se4'
_chemical_formula_weight 798.74
_space_group_IT_number 2
_symmetry_cell_setting triclinic
_symmetry_space_group_name_Hall '-P 1'
_symmetry_space_group_name_H-M 'P -1'
_atom_sites_solution_hydrogens geom
_atom_sites_solution_primary direct
_cell_angle_alpha 109.979(3)
_cell_angle_beta 101.138(3)
_cell_angle_gamma 103.475(2)
_cell_formula_units_Z 1
_cell_length_a 7.1053(14)
_cell_length_b 7.8223(16)
_cell_length_c 9.423(3)
_cell_measurement_reflns_used 3893
_cell_measurement_temperature 100
_cell_measurement_theta_max 27.98
_cell_measurement_theta_min 2.41
_cell_volume 456.8(2)
_computing_cell_refinement 'USER DEFINED CELL REFINEMENT'
_computing_data_collection 'USER DEFINED DATA COLLECTION'
_computing_data_reduction 'USER DEFINED DATA REDUCTION'
_computing_molecular_graphics 'CAMERON (Watkin et al., 1996)'
_computing_publication_material 'CRYSTALS (Betteridge et al., 2003)'
_computing_structure_refinement 'CRYSTALS (Betteridge et al., 2003)'
_computing_structure_solution 'SHELXS 86 (Sheldrick, 1986)'
_diffrn_ambient_temperature 100
_diffrn_measured_fraction_theta_full 0.995
_diffrn_measured_fraction_theta_max 0.960
_diffrn_measurement_device Unknown
_diffrn_measurement_device_type Serial
_diffrn_measurement_method \w/2\q
_diffrn_radiation_monochromator graphite
_diffrn_radiation_type 'Mo K\a'
_diffrn_radiation_wavelength 0.71073
_diffrn_reflns_av_R_equivalents 0.034
_diffrn_reflns_limit_h_max 9
_diffrn_reflns_limit_h_min -9
_diffrn_reflns_limit_k_max 10
_diffrn_reflns_limit_k_min -10
_diffrn_reflns_limit_l_max 12
_diffrn_reflns_limit_l_min -12
_diffrn_reflns_number 5290
_diffrn_reflns_theta_full 25.744
_diffrn_reflns_theta_max 27.982
_diffrn_reflns_theta_min 2.410
_diffrn_standards_number 0
_exptl_absorpt_coefficient_mu 16.784
_exptl_absorpt_correction_T_max 1.0000
_exptl_absorpt_correction_T_min 1.0000
_exptl_absorpt_correction_type empirical
_exptl_crystal_colour brown
_exptl_crystal_density_diffrn 2.903
_exptl_crystal_description block
_exptl_crystal_F_000 363
_exptl_crystal_size_max 0.15
_exptl_crystal_size_mid 0.07
_exptl_crystal_size_min 0.06
_refine_diff_density_max 2.55
_refine_diff_density_min -1.27
_refine_ls_extinction_method none
_refine_ls_goodness_of_fit_ref 0.9936
_refine_ls_hydrogen_treatment constr
_refine_ls_matrix_type full
_refine_ls_number_parameters 104
_refine_ls_number_reflns 2010
_refine_ls_number_restraints 0
_refine_ls_R_factor_all 0.0230
_refine_ls_R_factor_gt 0.0221
_refine_ls_shift/su_max 0.000517
_refine_ls_structure_factor_coef F
_refine_ls_weighting_details
;
 Method= Modified Sheldrick 
 w=1/[\s^2^(F^2^) + ( 0.02P)^2^ + 0.00P] 
 ,where P=(max(Fo^2^,0) + 2Fc^2^)/3 
;
_refine_ls_weighting_scheme calc
_refine_ls_wR_factor_all 0.0304
_refine_ls_wR_factor_gt 0.0299
_refine_ls_wR_factor_ref 0.0296
_reflns_limit_h_max 8
_reflns_limit_h_min -9
_reflns_limit_k_max 9
_reflns_limit_k_min -10
_reflns_limit_l_max 12
_reflns_limit_l_min 0
_reflns_number_gt 2032
_reflns_number_total 2118
_reflns_threshold_expression I>2.0\s(I)
_oxford_diffrn_Wilson_B_factor 0.00
_oxford_diffrn_Wilson_scale 0.00
_oxford_refine_ls_r_factor_ref 0.0219
_oxford_refine_ls_scale 0.4585(7)
_oxford_reflns_number_all 2118
_oxford_reflns_threshold_expression_ref I>2.5\s(I)
_cod_data_source_file ic302360b_si_002_07.cif
_cod_data_source_block C8H16CuN8PtSe4
_cod_original_cell_volume 456.85(19)
_cod_original_sg_symbol_H-M 'P -1 '
_cod_original_formula_sum 'C8 H16 Cu1 N8 Pt1 Se4'
_cod_database_code 4334578

loop_
_symmetry_equiv_pos_as_xyz
x,y,z
-x,-y,-z

loop_
_atom_site_label
_atom_site_type_symbol
_atom_site_fract_x
_atom_site_fract_y
_atom_site_fract_z
_atom_site_U_iso_or_equiv
_atom_site_occupancy
_atom_site_adp_type
_atom_site_refinement_flags_posn
Pt1 Pt 0.5000 1.0000 1.0000 0.0133 1.0000 Uani S
Cu1 Cu 0.5000 1.0000 0.5000 0.0165 1.0000 Uani S
Se1 Se 0.70898(5) 0.80157(5) 0.90836(4) 0.0196 1.0000 Uani .
Se2 Se 0.20972(5) 0.72788(5) 0.95469(4) 0.0193 1.0000 Uani .
N1 N 0.7988(6) 0.9222(5) 0.6523(4) 0.0296 1.0000 Uani .
N2 N 0.2960(5) 0.3619(5) 0.8033(4) 0.0267 1.0000 Uani .
N5 N 0.3684(5) 0.7206(4) 0.3522(3) 0.0200 1.0000 Uani .
N6 N 0.3044(4) 0.9437(4) 0.6189(3) 0.0152 1.0000 Uani .
C1 C 0.7673(5) 0.8805(5) 0.7545(4) 0.0197 1.0000 Uani .
C2 C 0.2728(5) 0.5073(5) 0.8631(4) 0.0199 1.0000 Uani .
C5 C 0.2632(6) 0.6228(5) 0.4374(5) 0.0246 1.0000 Uani .
C6 C 0.1559(5) 0.7500(5) 0.5240(4) 0.0228 1.0000 Uani .
H51 H 0.4665 0.6671 0.3235 0.028(4) 1.0000 Uiso R
H52 H 0.2758 0.7085 0.2619 0.028(4) 1.0000 Uiso R
H53 H 0.3588 0.6031 0.5108 0.031(4) 1.0000 Uiso R
H54 H 0.1674 0.5022 0.3643 0.031(4) 1.0000 Uiso R
H61 H 0.2371 1.0342 0.6369 0.022(4) 1.0000 Uiso R
H62 H 0.3746 0.9489 0.7152 0.022(4) 1.0000 Uiso R
H63 H 0.1020 0.6995 0.5914 0.030(4) 1.0000 Uiso R
H64 H 0.0490 0.7564 0.4500 0.030(4) 1.0000 Uiso R

loop_
_atom_site_aniso_label
_atom_site_aniso_U_11
_atom_site_aniso_U_22
_atom_site_aniso_U_33
_atom_site_aniso_U_23
_atom_site_aniso_U_13
_atom_site_aniso_U_12
Pt1 0.01620(11) 0.01319(12) 0.01166(11) 0.00510(8) 0.00520(7) 0.00569(8)
Cu1 0.0232(3) 0.0109(3) 0.0139(3) 0.0043(2) 0.0085(2) 0.0016(2)
Se1 0.02343(19) 0.01721(19) 0.0256(2) 0.01145(16) 0.01386(15) 0.01000(15)
Se2 0.01917(18) 0.01533(19) 0.02254(19) 0.00557(15) 0.00866(15) 0.00533(14)
N1 0.043(2) 0.033(2) 0.0238(17) 0.0146(15) 0.0156(15) 0.0218(17)
N2 0.0277(17) 0.0189(17) 0.0314(18) 0.0072(14) 0.0107(14) 0.0065(13)
N5 0.0260(16) 0.0144(15) 0.0184(15) 0.0051(12) 0.0104(12) 0.0039(12)
N6 0.0196(14) 0.0130(14) 0.0134(13) 0.0062(11) 0.0058(11) 0.0042(11)
C1 0.0220(17) 0.0175(18) 0.0214(17) 0.0053(14) 0.0094(14) 0.0111(14)
C2 0.0226(17) 0.0153(18) 0.0200(17) 0.0070(14) 0.0065(14) 0.0030(14)
C5 0.0287(19) 0.0136(18) 0.0257(19) 0.0053(15) 0.0115(16) -0.0019(15)
C6 0.0203(17) 0.0187(18) 0.0248(19) 0.0059(15) 0.0104(15) -0.0006(14)

loop_
_geom_angle_atom_site_label_1
_geom_angle_site_symmetry_1
_geom_angle_atom_site_label_2
_geom_angle_atom_site_label_3
_geom_angle_site_symmetry_3
_geom_angle
_geom_angle_publ_flag
Se1 2_677 Pt1 Se2 2_677 94.56(2) yes
Se1 2_677 Pt1 Se1 . 179.995 yes
Se2 2_677 Pt1 Se1 . 85.44(2) yes
Se1 2_677 Pt1 Se2 . 85.44(2) yes
Se2 2_677 Pt1 Se2 . 179.995 yes
Se1 . Pt1 Se2 . 94.56(2) yes
N1 2_676 Cu1 N5 2_676 91.01(12) yes
N1 2_676 Cu1 N6 2_676 97.37(11) yes
N5 2_676 Cu1 N6 2_676 85.00(12) yes
N1 2_676 Cu1 N1 . 179.996 yes
N5 2_676 Cu1 N1 . 88.99(13) yes
N6 2_676 Cu1 N1 . 82.63(11) yes
N1 2_676 Cu1 N5 . 88.99(12) yes
N5 2_676 Cu1 N5 . 179.994 yes
N6 2_676 Cu1 N5 . 95.00(12) yes
N1 . Cu1 N5 . 91.01(12) yes
N1 2_676 Cu1 N6 . 82.63(11) yes
N5 2_676 Cu1 N6 . 95.00(12) yes
N6 2_676 Cu1 N6 . 179.994 yes
N1 . Cu1 N6 . 97.37(11) yes
N5 . Cu1 N6 . 85.00(12) yes
Pt1 . Se1 C1 . 99.49(11) yes
Pt1 . Se2 C2 . 107.07(11) yes
Cu1 . N1 C1 . 114.4(3) yes
Cu1 . N5 C5 . 107.3(2) yes
Cu1 . N5 H51 . 110.0 no
C5 . N5 H51 . 110.0 no
Cu1 . N5 H52 . 110.0 no
C5 . N5 H52 . 110.0 no
H51 . N5 H52 . 109.5 no
Cu1 . N6 C6 . 109.0(2) yes
Cu1 . N6 H61 . 109.6 no
C6 . N6 H61 . 109.6 no
Cu1 . N6 H62 . 109.6 no
C6 . N6 H62 . 109.6 no
H61 . N6 H62 . 109.5 no
Se1 . C1 N1 . 176.9(3) yes
Se2 . C2 N2 . 174.5(3) yes
N5 . C5 C6 . 107.7(3) yes
N5 . C5 H53 . 109.9 no
C6 . C5 H53 . 109.9 no
N5 . C5 H54 . 109.9 no
C6 . C5 H54 . 109.9 no
H53 . C5 H54 . 109.5 no
C5 . C6 N6 . 108.3(3) yes
C5 . C6 H63 . 109.8 no
N6 . C6 H63 . 109.8 no
C5 . C6 H64 . 109.8 no
N6 . C6 H64 . 109.8 no
H63 . C6 H64 . 109.5 no

loop_
_geom_bond_atom_site_label_1
_geom_bond_atom_site_label_2
_geom_bond_site_symmetry_2
_geom_bond_distance
_geom_bond_publ_flag
Pt1 Se1 2_677 2.4522(5) yes
Pt1 Se2 2_677 2.4413(5) yes
Pt1 Se1 . 2.4522(5) yes
Pt1 Se2 . 2.4413(5) yes
Cu1 N1 2_676 2.638(4) yes
Cu1 N5 2_676 2.014(3) yes
Cu1 N6 2_676 2.009(3) yes
Cu1 N1 . 2.638(4) yes
Cu1 N5 . 2.014(3) yes
Cu1 N6 . 2.009(3) yes
Se1 C1 . 1.838(4) yes
Se2 C2 . 1.848(4) yes
N1 C1 . 1.161(5) yes
N2 C2 . 1.150(5) yes
N5 C5 . 1.475(4) yes
N5 H51 . 0.930 no
N5 H52 . 0.930 no
N6 C6 . 1.474(4) yes
N6 H61 . 0.930 no
N6 H62 . 0.930 no
C5 C6 . 1.509(5) yes
C5 H53 . 0.950 no
C5 H54 . 0.950 no
C6 H63 . 0.950 no
C6 H64 . 0.950 no

loop_
_geom_hbond_atom_site_label_D
_geom_hbond_atom_site_label_H
_geom_hbond_atom_site_label_A
_geom_hbond_site_symmetry_A
_geom_hbond_angle_DHA
_geom_hbond_distance_DH
_geom_hbond_distance_HA
_geom_hbond_distance_DA
_geom_hbond_publ_flag
N5 H51 N2 2_666 152 0.93 2.26 3.110(6) yes
N6 H61 N2 1_565 140 0.93 2.39 3.158(6) yes
